data_1572539
loop_
_publ_author_name
'Mavragani, Niki'
'Kitos, Alexandros A.'
'Mansikkam&#xe4;ki, Akseli'
'Murugesu, Muralee'

_publ_section_title
;
 Stabilizing an exotic dianionic tetrazine bridge in a Ln<sub>2</sub>
 metallocene.
;
_journal_issue 39
_journal_name_full 'Chemical science'
_journal_page_first 16234
_journal_page_last 16242
_journal_paper_doi 10.1039/d4sc03734k
_journal_volume 15
_journal_year 2024
_chemical_formula_moiety 'C50 H78 Gd2 N4 O2, 2(C4 H8 O)'
_chemical_formula_sum 'C58 H94 Gd2 N4 O4'
_chemical_formula_weight 1225.87
_chemical_properties_physical Air-sensitive,Moisture-sensitive,Oxygen-sensitive
_space_group_crystal_system monoclinic
_space_group_IT_number 14
_space_group_name_Hall '-P 2yn'
_space_group_name_H-M_alt 'P 1 21/n 1'
_atom_sites_solution_hydrogens geom
_atom_sites_solution_primary direct
_atom_sites_solution_secondary difmap
_audit_creation_method SHELXL-2019/3
_audit_update_record
;
2024-05-29 deposited with the CCDC.	2024-09-06 downloaded from the CCDC.
;
_cell_angle_alpha 90
_cell_angle_beta 94.9760(10)
_cell_angle_gamma 90
_cell_formula_units_Z 2
_cell_length_a 14.3222(4)
_cell_length_b 13.3614(3)
_cell_length_c 14.9998(4)
_cell_measurement_reflns_used 9985
_cell_measurement_temperature 200(2)
_cell_measurement_theta_max 27.59
_cell_measurement_theta_min 2.43
_cell_volume 2859.61(13)
_computing_cell_refinement 'Bruker SAINT'
_computing_data_collection 'Bruker APEX3'
_computing_data_reduction 'Bruker SAINT'
_computing_structure_refinement 'SHELXL-2018/3 (Sheldrick, 2018)'
_computing_structure_solution 'SHELXT 2018/2 (Sheldrick, 2018)'
_diffrn_ambient_temperature 200(2)
_diffrn_measured_fraction_theta_full 1.000
_diffrn_measured_fraction_theta_max 0.998
_diffrn_measurement_device_type 'Bruker APEX-II CCD'
_diffrn_measurement_method '\w and \phi scans'
_diffrn_radiation_monochromator graphite
_diffrn_radiation_type MoK\a
_diffrn_radiation_wavelength 0.71073
_diffrn_reflns_av_R_equivalents 0.0643
_diffrn_reflns_av_unetI/netI 0.0230
_diffrn_reflns_Laue_measured_fraction_full 1.000
_diffrn_reflns_Laue_measured_fraction_max 0.998
_diffrn_reflns_limit_h_max 18
_diffrn_reflns_limit_h_min -18
_diffrn_reflns_limit_k_max 17
_diffrn_reflns_limit_k_min -17
_diffrn_reflns_limit_l_max 19
_diffrn_reflns_limit_l_min -19
_diffrn_reflns_number 64834
_diffrn_reflns_point_group_measured_fraction_full 1.000
_diffrn_reflns_point_group_measured_fraction_max 0.998
_diffrn_reflns_theta_full 25.242
_diffrn_reflns_theta_max 27.611
_diffrn_reflns_theta_min 1.886
_exptl_absorpt_coefficient_mu 2.345
_exptl_absorpt_correction_T_max 0.7456
_exptl_absorpt_correction_T_min 0.5646
_exptl_absorpt_correction_type multi-scan
_exptl_absorpt_process_details SADABS
_exptl_crystal_colour violet
_exptl_crystal_colour_modifier pale
_exptl_crystal_density_diffrn 1.424
_exptl_crystal_density_method 'not measured'
_exptl_crystal_description prism
_exptl_crystal_F_000 1260
_exptl_crystal_preparation 'Magnetic properties'
_exptl_crystal_size_max 0.280
_exptl_crystal_size_mid 0.110
_exptl_crystal_size_min 0.060
_refine_diff_density_max 2.737
_refine_diff_density_min -1.923
_refine_diff_density_rms 0.148
_refine_ls_extinction_method none
_refine_ls_goodness_of_fit_ref 1.076
_refine_ls_hydrogen_treatment constr
_refine_ls_matrix_type full
_refine_ls_number_parameters 342
_refine_ls_number_reflns 6637
_refine_ls_number_restraints 270
_refine_ls_restrained_S_all 1.075
_refine_ls_R_factor_all 0.0563
_refine_ls_R_factor_gt 0.0460
_refine_ls_shift/su_max 0.001
_refine_ls_shift/su_mean 0.000
_refine_ls_structure_factor_coef Fsqd
_refine_ls_weighting_details 'w=1/[\s^2^(Fo^2^)+(0.0520P)^2^+16.8278P] where P=(Fo^2^+2Fc^2^)/3'
_refine_ls_weighting_scheme calc
_refine_ls_wR_factor_gt 0.1112
_refine_ls_wR_factor_ref 0.1233
_reflns_Friedel_coverage 0.000
_reflns_number_gt 5618
_reflns_number_total 6637
_reflns_threshold_expression 'I > 2\s(I)'
_cod_data_source_file d4sc03734k2.cif
_cod_data_source_block Gd2tz
_cod_depositor_comments 'Adding full bibliography for 1572537--1572539.cif.'
_cod_original_sg_symbol_H-M 'P 21/n'
_cod_database_code 1572539
_shelx_shelxl_version_number 2019/3
_shelx_space_group_comment
;
The symmetry employed for this shelxl refinement is uniquely defined
by the following loop, which should always be used as a source of
symmetry information in preference to the above space-group names.
They are only intended as comments.
;
_shelx_estimated_absorpt_t_min 0.560
_shelx_estimated_absorpt_t_max 0.872

loop_
_space_group_symop_operation_xyz
'x, y, z'
'-x+1/2, y+1/2, -z+1/2'
'-x, -y, -z'
'x-1/2, -y-1/2, z-1/2'

loop_
_atom_site_label
_atom_site_type_symbol
_atom_site_fract_x
_atom_site_fract_y
_atom_site_fract_z
_atom_site_U_iso_or_equiv
_atom_site_adp_type
_atom_site_occupancy
_atom_site_site_symmetry_order
_atom_site_calc_flag
_atom_site_refinement_flags_posn
_atom_site_refinement_flags_adp
_atom_site_refinement_flags_occupancy
_atom_site_disorder_assembly
_atom_site_disorder_group
Gd1 Gd 0.52519(2) 0.67920(2) 0.66086(2) 0.02570(9) Uani 1 1 d . . . . .
C1 C 0.4795(4) 0.5690(4) 0.4405(3) 0.0335(10) Uani 1 1 d . . . . .
H1 H 0.464840 0.619711 0.397115 0.040 Uiso 1 1 calc R U . . .
C2 C 0.5943(6) 0.6069(6) 0.8837(4) 0.0611(18) Uani 1 1 d . U . . .
H2A H 0.639762 0.662854 0.889804 0.073 Uiso 1 1 calc R U . . .
H2B H 0.534570 0.629486 0.905575 0.073 Uiso 1 1 calc R U . . .
C3 C 0.6303(10) 0.5213(8) 0.9341(6) 0.107(3) Uani 1 1 d . U . . .
H3A H 0.692952 0.537411 0.963794 0.129 Uiso 1 1 calc R U . . .
H3B H 0.588285 0.505343 0.981113 0.129 Uiso 1 1 calc R U . . .
C4 C 0.6374(8) 0.4387(7) 0.8794(6) 0.085(3) Uani 1 1 d . U . . .
H4A H 0.598138 0.383287 0.899024 0.102 Uiso 1 1 calc R U . . .
H4B H 0.703156 0.415535 0.881562 0.102 Uiso 1 1 calc R U . . .
C5 C 0.6039(5) 0.4708(5) 0.7866(4) 0.0491(14) Uani 1 1 d . U . . .
H5A H 0.653921 0.461190 0.745765 0.059 Uiso 1 1 calc R U . . .
H5B H 0.548532 0.431094 0.763929 0.059 Uiso 1 1 calc R U . . .
C6A C 0.71239(19) 0.7473(2) 0.69650(18) 0.0404(5) Uani 0.514(5) 1 d G . P A 1
C7A C 0.6929(2) 0.7403(3) 0.60208(18) 0.0404(5) Uani 0.514(5) 1 d G . P A 1
C8A C 0.6276(2) 0.8168(3) 0.57455(19) 0.0404(5) Uani 0.514(5) 1 d G . P A 1
C9A C 0.6067(2) 0.8711(2) 0.6520(2) 0.0404(5) Uani 0.514(5) 1 d G . P A 1
C10A C 0.6592(2) 0.8282(2) 0.7273(2) 0.0404(5) Uani 0.514(5) 1 d G . P A 1
C11A C 0.7782(3) 0.6805(3) 0.7540(3) 0.0404(5) Uani 0.514(5) 1 d G . P A 1
H11A H 0.778218 0.700805 0.816780 0.061 Uiso 0.514(5) 1 calc R U P A 1
H11B H 0.841683 0.686593 0.734984 0.061 Uiso 0.514(5) 1 calc R U P A 1
H11C H 0.757228 0.610870 0.747467 0.061 Uiso 0.514(5) 1 calc R U P A 1
C12A C 0.7343(3) 0.6648(4) 0.5416(3) 0.0404(5) Uani 0.514(5) 1 d G . P A 1
H12A H 0.684269 0.621954 0.513933 0.061 Uiso 0.514(5) 1 calc R U P A 1
H12B H 0.780396 0.623427 0.576849 0.061 Uiso 0.514(5) 1 calc R U P A 1
H12C H 0.764970 0.699919 0.494794 0.061 Uiso 0.514(5) 1 calc R U P A 1
C13A C 0.5874(4) 0.8369(4) 0.4797(3) 0.0404(5) Uani 0.514(5) 1 d G . P A 1
H13A H 0.598719 0.906923 0.464321 0.061 Uiso 0.514(5) 1 calc R U P A 1
H13B H 0.519776 0.823987 0.474702 0.061 Uiso 0.514(5) 1 calc R U P A 1
H13C H 0.617588 0.792922 0.438527 0.061 Uiso 0.514(5) 1 calc R U P A 1
C14A C 0.5405(3) 0.9591(3) 0.6538(3) 0.0404(5) Uani 0.514(5) 1 d G . P A 1
H14A H 0.500378 0.950610 0.702969 0.061 Uiso 0.514(5) 1 calc R U P A 1
H14B H 0.501447 0.962678 0.596915 0.061 Uiso 0.514(5) 1 calc R U P A 1
H14C H 0.576732 1.021068 0.662725 0.061 Uiso 0.514(5) 1 calc R U P A 1
C15A C 0.6584(3) 0.8624(3) 0.8233(3) 0.0404(5) Uani 0.514(5) 1 d G . P A 1
H15A H 0.683910 0.809396 0.863496 0.061 Uiso 0.514(5) 1 calc R U P A 1
H15B H 0.593929 0.877335 0.836188 0.061 Uiso 0.514(5) 1 calc R U P A 1
H15C H 0.696903 0.922808 0.832568 0.061 Uiso 0.514(5) 1 calc R U P A 1
C6B C 0.7112(2) 0.7341(2) 0.70386(19) 0.0404(5) Uani 0.486(5) 1 d G . P A 2
C7B C 0.7056(2) 0.7084(3) 0.6122(2) 0.0404(5) Uani 0.486(5) 1 d G . P A 2
C8B C 0.6514(2) 0.7821(3) 0.56414(18) 0.0404(5) Uani 0.486(5) 1 d G . P A 2
C9B C 0.6235(2) 0.8534(2) 0.6261(2) 0.0404(5) Uani 0.486(5) 1 d G . P A 2
C10B C 0.66041(19) 0.8237(2) 0.71246(19) 0.0404(5) Uani 0.486(5) 1 d G . P A 2
C11B C 0.7621(3) 0.6763(3) 0.7790(3) 0.0404(5) Uani 0.486(5) 1 d G . P A 2
H11D H 0.822053 0.708936 0.796850 0.061 Uiso 0.486(5) 1 calc R U P A 2
H11E H 0.773505 0.607875 0.758976 0.061 Uiso 0.486(5) 1 calc R U P A 2
H11F H 0.723890 0.674276 0.830079 0.061 Uiso 0.486(5) 1 calc R U P A 2
C12B C 0.7496(3) 0.6185(4) 0.5728(3) 0.0404(5) Uani 0.486(5) 1 d G . P A 2
H12D H 0.702522 0.583250 0.533086 0.061 Uiso 0.486(5) 1 calc R U P A 2
H12E H 0.773726 0.573466 0.620955 0.061 Uiso 0.486(5) 1 calc R U P A 2
H12F H 0.801251 0.639998 0.538470 0.061 Uiso 0.486(5) 1 calc R U P A 2
C13B C 0.6277(4) 0.7844(4) 0.4647(3) 0.0404(5) Uani 0.486(5) 1 d G . P A 2
H13D H 0.633703 0.852975 0.442732 0.061 Uiso 0.486(5) 1 calc R U P A 2
H13E H 0.563186 0.761143 0.450743 0.061 Uiso 0.486(5) 1 calc R U P A 2
H13F H 0.670735 0.740501 0.435595 0.061 Uiso 0.486(5) 1 calc R U P A 2
C14B C 0.5648(3) 0.9447(3) 0.6041(3) 0.0404(5) Uani 0.486(5) 1 d G . P A 2
H14D H 0.590213 0.981245 0.554900 0.061 Uiso 0.486(5) 1 calc R U P A 2
H14E H 0.565866 0.988077 0.656852 0.061 Uiso 0.486(5) 1 calc R U P A 2
H14F H 0.500187 0.924474 0.586070 0.061 Uiso 0.486(5) 1 calc R U P A 2
C15B C 0.6479(3) 0.8779(3) 0.7983(3) 0.0404(5) Uani 0.486(5) 1 d G . P A 2
H15D H 0.605316 0.839788 0.833200 0.061 Uiso 0.486(5) 1 calc R U P A 2
H15E H 0.621391 0.944391 0.784863 0.061 Uiso 0.486(5) 1 calc R U P A 2
H15F H 0.708788 0.884931 0.832920 0.061 Uiso 0.486(5) 1 calc R U P A 2
C16A C 0.3586(11) 0.6370(10) 0.7296(11) 0.035(3) Uani 0.481(9) 1 d D U P A 1
C17A C 0.3399(9) 0.6429(11) 0.6354(10) 0.034(3) Uani 0.481(9) 1 d D U P A 1
C18A C 0.3524(9) 0.7427(12) 0.6092(8) 0.037(3) Uani 0.481(9) 1 d D U P A 1
C19A C 0.3788(10) 0.7990(9) 0.6869(11) 0.035(3) Uani 0.481(9) 1 d D U P A 1
C20A C 0.3823(15) 0.7340(12) 0.7613(9) 0.037(4) Uani 0.481(9) 1 d D U P A 1
C21A C 0.3452(11) 0.5471(11) 0.7873(12) 0.062(4) Uani 0.481(9) 1 d D U P A 1
H21A H 0.405209 0.512340 0.799591 0.094 Uiso 0.481(9) 1 calc R U P A 1
H21B H 0.299641 0.501611 0.756099 0.094 Uiso 0.481(9) 1 calc R U P A 1
H21C H 0.322019 0.568546 0.843829 0.094 Uiso 0.481(9) 1 calc R U P A 1
C22A C 0.3020(10) 0.5567(12) 0.5794(11) 0.061(4) Uani 0.481(9) 1 d D U P A 1
H22A H 0.235322 0.547700 0.587557 0.091 Uiso 0.481(9) 1 calc R U P A 1
H22B H 0.336296 0.495604 0.597870 0.091 Uiso 0.481(9) 1 calc R U P A 1
H22C H 0.309508 0.570334 0.516265 0.091 Uiso 0.481(9) 1 calc R U P A 1
C23A C 0.3353(11) 0.7787(15) 0.5143(9) 0.066(4) Uani 0.481(9) 1 d D U P A 1
H23A H 0.271071 0.804070 0.504057 0.098 Uiso 0.481(9) 1 calc R U P A 1
H23B H 0.344073 0.723062 0.473312 0.098 Uiso 0.481(9) 1 calc R U P A 1
H23C H 0.379614 0.832386 0.503759 0.098 Uiso 0.481(9) 1 calc R U P A 1
C24A C 0.3763(12) 0.9109(9) 0.6911(13) 0.065(4) Uani 0.481(9) 1 d D U P A 1
H24A H 0.316436 0.932567 0.711821 0.097 Uiso 0.481(9) 1 calc R U P A 1
H24B H 0.382820 0.938598 0.631490 0.097 Uiso 0.481(9) 1 calc R U P A 1
H24C H 0.427887 0.934857 0.732864 0.097 Uiso 0.481(9) 1 calc R U P A 1
C25A C 0.3923(12) 0.7706(14) 0.8561(9) 0.061(4) Uani 0.481(9) 1 d D U P A 1
H25A H 0.452685 0.804601 0.867965 0.091 Uiso 0.481(9) 1 calc R U P A 1
H25B H 0.389255 0.713577 0.896889 0.091 Uiso 0.481(9) 1 calc R U P A 1
H25C H 0.341394 0.817426 0.865487 0.091 Uiso 0.481(9) 1 calc R U P A 1
C16B C 0.3700(11) 0.6605(10) 0.7584(8) 0.034(3) Uani 0.519(9) 1 d D U P A 2
C17B C 0.3450(9) 0.6174(8) 0.6735(10) 0.035(3) Uani 0.519(9) 1 d D U P A 2
C18B C 0.3385(9) 0.6946(13) 0.6096(7) 0.037(3) Uani 0.519(9) 1 d D U P A 2
C19B C 0.3591(10) 0.7861(9) 0.6538(10) 0.036(3) Uani 0.519(9) 1 d D U P A 2
C20B C 0.3796(14) 0.7651(10) 0.7458(8) 0.034(3) Uani 0.519(9) 1 d D U P A 2
C21B C 0.3692(9) 0.6043(13) 0.8453(9) 0.060(4) Uani 0.519(9) 1 d D U P A 2
H21D H 0.305624 0.580235 0.852312 0.090 Uiso 0.519(9) 1 calc R U P A 2
H21E H 0.389400 0.648933 0.895134 0.090 Uiso 0.519(9) 1 calc R U P A 2
H21F H 0.412094 0.547188 0.845025 0.090 Uiso 0.519(9) 1 calc R U P A 2
C22B C 0.3220(9) 0.5092(9) 0.6561(12) 0.062(4) Uani 0.519(9) 1 d D U P A 2
H22D H 0.253799 0.500994 0.647243 0.093 Uiso 0.519(9) 1 calc R U P A 2
H22E H 0.346760 0.468885 0.707339 0.093 Uiso 0.519(9) 1 calc R U P A 2
H22F H 0.350274 0.487125 0.602237 0.093 Uiso 0.519(9) 1 calc R U P A 2
C23B C 0.3018(9) 0.6855(13) 0.5139(8) 0.063(4) Uani 0.519(9) 1 d D U P A 2
H23D H 0.307259 0.615862 0.494408 0.094 Uiso 0.519(9) 1 calc R U P A 2
H23E H 0.338206 0.728805 0.477110 0.094 Uiso 0.519(9) 1 calc R U P A 2
H23F H 0.235834 0.705813 0.507109 0.094 Uiso 0.519(9) 1 calc R U P A 2
C24B C 0.3395(11) 0.8862(11) 0.6110(12) 0.070(4) Uani 0.519(9) 1 d D U P A 2
H24D H 0.271617 0.896209 0.601201 0.105 Uiso 0.519(9) 1 calc R U P A 2
H24E H 0.367101 0.888767 0.553528 0.105 Uiso 0.519(9) 1 calc R U P A 2
H24F H 0.366979 0.938947 0.650393 0.105 Uiso 0.519(9) 1 calc R U P A 2
C25B C 0.3924(10) 0.8393(12) 0.8207(10) 0.060(4) Uani 0.519(9) 1 d D U P A 2
H25D H 0.426805 0.897512 0.801125 0.091 Uiso 0.519(9) 1 calc R U P A 2
H25E H 0.427740 0.808228 0.872313 0.091 Uiso 0.519(9) 1 calc R U P A 2
H25F H 0.330862 0.860632 0.837614 0.091 Uiso 0.519(9) 1 calc R U P A 2
C26 C 0.3846(10) 0.2623(11) 0.7876(10) 0.124(4) Uani 1 1 d . U . . .
H26A H 0.315172 0.263089 0.781463 0.148 Uiso 1 1 calc R U . . .
H26B H 0.407771 0.306494 0.741356 0.148 Uiso 1 1 calc R U . . .
C27 C 0.4635(14) 0.2060(15) 0.9283(12) 0.163(6) Uani 1 1 d . U . . .
H27A H 0.529004 0.220427 0.951474 0.196 Uiso 1 1 calc R U . . .
H27B H 0.426851 0.188462 0.979096 0.196 Uiso 1 1 calc R U . . .
C28 C 0.4599(11) 0.1272(13) 0.8632(11) 0.136(5) Uani 1 1 d . U . . .
H28A H 0.422098 0.070646 0.883143 0.164 Uiso 1 1 calc R U . . .
H28B H 0.523880 0.102438 0.855675 0.164 Uiso 1 1 calc R U . . .
C29 C 0.4180(13) 0.1665(12) 0.7799(11) 0.141(5) Uani 1 1 d . U . . .
H29A H 0.465166 0.166033 0.735459 0.169 Uiso 1 1 calc R U . . .
H29B H 0.365717 0.122319 0.757347 0.169 Uiso 1 1 calc R U . . .
N1 N 0.5117(3) 0.6013(3) 0.5196(3) 0.0354(9) Uani 1 1 d . . . . .
N2 N 0.4646(3) 0.4767(3) 0.4120(3) 0.0356(9) Uani 1 1 d . . . . .
O1 O 0.5798(3) 0.5752(3) 0.7917(2) 0.0383(8) Uani 1 1 d . U . . .
O2 O 0.4206(11) 0.2939(11) 0.8766(11) 0.193(5) Uani 1 1 d . U . . .

loop_
_atom_site_aniso_label
_atom_site_aniso_U_11
_atom_site_aniso_U_22
_atom_site_aniso_U_33
_atom_site_aniso_U_23
_atom_site_aniso_U_13
_atom_site_aniso_U_12
Gd1 0.02740(13) 0.02762(14) 0.02193(13) 0.00012(8) 0.00120(8) -0.00073(8)
C1 0.035(2) 0.041(3) 0.025(2) 0.0002(19) 0.0040(19) 0.006(2)
C2 0.086(5) 0.064(4) 0.031(3) -0.003(3) -0.004(3) 0.019(4)
C3 0.170(8) 0.092(6) 0.055(4) 0.017(4) -0.020(5) 0.020(6)
C4 0.113(6) 0.074(5) 0.062(4) 0.008(4) -0.019(4) 0.035(5)
C5 0.064(4) 0.040(3) 0.043(3) 0.004(2) 0.003(3) 0.008(3)
C6A 0.0432(12) 0.0426(13) 0.0354(13) 0.0038(10) 0.0039(9) -0.0027(10)
C7A 0.0432(12) 0.0426(13) 0.0354(13) 0.0038(10) 0.0039(9) -0.0027(10)
C8A 0.0432(12) 0.0426(13) 0.0354(13) 0.0038(10) 0.0039(9) -0.0027(10)
C9A 0.0432(12) 0.0426(13) 0.0354(13) 0.0038(10) 0.0039(9) -0.0027(10)
C10A 0.0432(12) 0.0426(13) 0.0354(13) 0.0038(10) 0.0039(9) -0.0027(10)
C11A 0.0432(12) 0.0426(13) 0.0354(13) 0.0038(10) 0.0039(9) -0.0027(10)
C12A 0.0432(12) 0.0426(13) 0.0354(13) 0.0038(10) 0.0039(9) -0.0027(10)
C13A 0.0432(12) 0.0426(13) 0.0354(13) 0.0038(10) 0.0039(9) -0.0027(10)
C14A 0.0432(12) 0.0426(13) 0.0354(13) 0.0038(10) 0.0039(9) -0.0027(10)
C15A 0.0432(12) 0.0426(13) 0.0354(13) 0.0038(10) 0.0039(9) -0.0027(10)
C6B 0.0432(12) 0.0426(13) 0.0354(13) 0.0038(10) 0.0039(9) -0.0027(10)
C7B 0.0432(12) 0.0426(13) 0.0354(13) 0.0038(10) 0.0039(9) -0.0027(10)
C8B 0.0432(12) 0.0426(13) 0.0354(13) 0.0038(10) 0.0039(9) -0.0027(10)
C9B 0.0432(12) 0.0426(13) 0.0354(13) 0.0038(10) 0.0039(9) -0.0027(10)
C10B 0.0432(12) 0.0426(13) 0.0354(13) 0.0038(10) 0.0039(9) -0.0027(10)
C11B 0.0432(12) 0.0426(13) 0.0354(13) 0.0038(10) 0.0039(9) -0.0027(10)
C12B 0.0432(12) 0.0426(13) 0.0354(13) 0.0038(10) 0.0039(9) -0.0027(10)
C13B 0.0432(12) 0.0426(13) 0.0354(13) 0.0038(10) 0.0039(9) -0.0027(10)
C14B 0.0432(12) 0.0426(13) 0.0354(13) 0.0038(10) 0.0039(9) -0.0027(10)
C15B 0.0432(12) 0.0426(13) 0.0354(13) 0.0038(10) 0.0039(9) -0.0027(10)
C16A 0.033(6) 0.034(6) 0.037(7) 0.002(5) 0.006(6) -0.001(5)
C17A 0.028(5) 0.035(6) 0.038(6) -0.011(5) 0.005(5) -0.001(5)
C18A 0.030(5) 0.039(6) 0.041(6) 0.005(6) -0.002(4) 0.009(5)
C19A 0.033(6) 0.032(5) 0.042(7) -0.005(5) 0.004(5) 0.005(4)
C20A 0.032(6) 0.045(8) 0.036(6) -0.001(6) 0.010(5) 0.002(7)
C21A 0.049(7) 0.059(8) 0.082(10) 0.021(8) 0.017(7) -0.008(6)
C22A 0.040(6) 0.067(9) 0.076(9) -0.033(8) 0.008(6) -0.013(6)
C23A 0.055(8) 0.090(11) 0.050(7) 0.014(7) -0.010(6) 0.022(8)
C24A 0.067(9) 0.041(7) 0.090(11) -0.001(7) 0.030(8) 0.010(6)
C25A 0.068(9) 0.074(10) 0.043(7) -0.011(7) 0.017(6) 0.004(8)
C16B 0.031(5) 0.042(7) 0.031(6) -0.001(5) 0.009(5) 0.000(5)
C17B 0.031(5) 0.036(5) 0.040(6) 0.003(5) 0.005(5) -0.002(4)
C18B 0.033(5) 0.045(7) 0.034(5) 0.003(5) 0.005(4) 0.004(6)
C19B 0.033(6) 0.037(6) 0.038(6) 0.000(5) 0.003(5) 0.007(4)
C20B 0.036(5) 0.036(6) 0.032(6) -0.003(5) 0.010(5) 0.004(6)
C21B 0.041(6) 0.086(10) 0.055(7) 0.024(7) 0.012(5) -0.002(6)
C22B 0.047(7) 0.044(7) 0.098(11) -0.016(7) 0.019(7) -0.010(5)
C23B 0.039(6) 0.100(11) 0.049(7) -0.012(7) 0.000(5) 0.018(6)
C24B 0.058(8) 0.060(8) 0.093(11) 0.024(8) 0.010(7) 0.019(7)
C25B 0.051(7) 0.071(9) 0.061(8) -0.030(7) 0.016(6) -0.005(6)
C26 0.112(7) 0.114(8) 0.144(8) -0.007(7) 0.006(7) -0.005(6)
C27 0.162(10) 0.181(10) 0.143(9) -0.016(8) -0.012(8) -0.009(8)
C28 0.137(8) 0.121(8) 0.150(9) -0.004(7) 0.003(7) 0.010(7)
C29 0.152(9) 0.131(9) 0.138(9) -0.024(7) 0.009(7) 0.022(7)
N1 0.042(2) 0.036(2) 0.027(2) 0.0009(17) 0.0012(17) 0.0023(19)
N2 0.043(2) 0.039(2) 0.0249(19) -0.0001(17) 0.0004(17) 0.0076(19)
O1 0.046(2) 0.0388(19) 0.0297(17) 0.0018(15) -0.0008(15) 0.0046(16)
O2 0.201(9) 0.166(8) 0.210(9) -0.042(7) 0.008(8) 0.014(7)

loop_
_atom_type_symbol
_atom_type_description
_atom_type_scat_dispersion_real
_atom_type_scat_dispersion_imag
_atom_type_scat_source
C C 0.0033 0.0016 'International Tables Vol C Tables 4.2.6.8 and 6.1.1.4'
H H 0.0000 0.0000 'International Tables Vol C Tables 4.2.6.8 and 6.1.1.4'
Gd Gd -0.1653 3.9035 'International Tables Vol C Tables 4.2.6.8 and 6.1.1.4'
N N 0.0061 0.0033 'International Tables Vol C Tables 4.2.6.8 and 6.1.1.4'
O O 0.0106 0.0060 'International Tables Vol C Tables 4.2.6.8 and 6.1.1.4'

loop_
_geom_angle_atom_site_label_1
_geom_angle_atom_site_label_2
_geom_angle_atom_site_label_3
_geom_angle
_geom_angle_site_symmetry_1
_geom_angle_site_symmetry_3
_geom_angle_publ_flag
N1 Gd1 N2 36.61(14) . 3_666 ?
N1 Gd1 O1 117.47(14) . . ?
N2 Gd1 O1 81.02(13) 3_666 . ?
N1 Gd1 C18A 82.9(3) . . ?
N2 Gd1 C18A 103.9(4) 3_666 . ?
O1 Gd1 C18A 129.1(3) . . ?
N1 Gd1 C19A 112.9(4) . . ?
N2 Gd1 C19A 132.2(3) 3_666 . ?
O1 Gd1 C19A 114.5(3) . . ?
C18A Gd1 C19A 30.5(3) . . ?
N1 Gd1 C17A 77.9(3) . . ?
N2 Gd1 C17A 82.9(3) 3_666 . ?
O1 Gd1 C17A 104.5(4) . . ?
C18A Gd1 C17A 30.4(3) . . ?
C19A Gd1 C17A 50.0(4) . . ?
N1 Gd1 C18B 77.1(3) . . ?
N2 Gd1 C18B 92.0(3) 3_666 . ?
O1 Gd1 C18B 120.1(3) . . ?
N1 Gd1 C17B 85.7(3) . . ?
N2 Gd1 C17B 82.1(3) 3_666 . ?
O1 Gd1 C17B 90.6(3) . . ?
C18B Gd1 C17B 29.9(2) . . ?
N1 Gd1 C16A 104.0(4) . . ?
N2 Gd1 C16A 94.8(3) 3_666 . ?
O1 Gd1 C16A 79.1(3) . . ?
C18A Gd1 C16A 50.1(4) . . ?
C19A Gd1 C16A 49.7(4) . . ?
C17A Gd1 C16A 30.2(3) . . ?
N1 Gd1 C20A 127.2(3) . . ?
N2 Gd1 C20A 124.6(4) 3_666 . ?
O1 Gd1 C20A 85.1(4) . . ?
C18A Gd1 C20A 50.0(4) . . ?
C19A Gd1 C20A 30.1(3) . . ?
C17A Gd1 C20A 49.7(4) . . ?
C16A Gd1 C20A 29.8(3) . . ?
N1 Gd1 C8A 82.96(13) . . ?
N2 Gd1 C8A 108.38(13) 3_666 . ?
O1 Gd1 C8A 127.22(11) . . ?
C18A Gd1 C8A 99.8(3) . . ?
C19A Gd1 C8A 97.2(3) . . ?
C17A Gd1 C8A 127.9(4) . . ?
C16A Gd1 C8A 146.5(3) . . ?
C20A Gd1 C8A 122.3(4) . . ?
N1 Gd1 C7A 81.30(13) . . ?
N2 Gd1 C7A 91.29(13) 3_666 . ?
O1 Gd1 C7A 101.30(11) . . ?
C18A Gd1 C7A 128.7(3) . . ?
C19A Gd1 C7A 125.6(3) . . ?
C17A Gd1 C7A 152.2(4) . . ?
C16A Gd1 C7A 173.9(3) . . ?
C20A Gd1 C7A 144.1(3) . . ?
C8A Gd1 C7A 30.0 . . ?
N1 C1 N2 129.6(5) . . ?
N1 C1 H1 115.2 . . ?
N2 C1 H1 115.2 . . ?
C3 C2 O1 106.5(6) . . ?
C3 C2 H2A 110.4 . . ?
O1 C2 H2A 110.4 . . ?
C3 C2 H2B 110.4 . . ?
O1 C2 H2B 110.4 . . ?
H2A C2 H2B 108.6 . . ?
C4 C3 C2 111.3(7) . . ?
C4 C3 H3A 109.4 . . ?
C2 C3 H3A 109.4 . . ?
C4 C3 H3B 109.4 . . ?
C2 C3 H3B 109.4 . . ?
H3A C3 H3B 108.0 . . ?
C3 C4 C5 106.9(7) . . ?
C3 C4 H4A 110.4 . . ?
C5 C4 H4A 110.4 . . ?
C3 C4 H4B 110.4 . . ?
C5 C4 H4B 110.4 . . ?
H4A C4 H4B 108.6 . . ?
O1 C5 C4 106.7(6) . . ?
O1 C5 H5A 110.4 . . ?
C4 C5 H5A 110.4 . . ?
O1 C5 H5B 110.4 . . ?
C4 C5 H5B 110.4 . . ?
H5A C5 H5B 108.6 . . ?
C10A C6A C7A 108.0 . . ?
C10A C6A C11A 126.0 . . ?
C7A C6A C11A 126.0 . . ?
C10A C6A Gd1 77.32(9) . . ?
C7A C6A Gd1 71.97(9) . . ?
C11A C6A Gd1 116.73(9) . . ?
C8A C7A C6A 108.0 . . ?
C8A C7A C12A 126.0 . . ?
C6A C7A C12A 126.0 . . ?
C8A C7A Gd1 74.72(10) . . ?
C6A C7A Gd1 78.59(9) . . ?
C12A C7A Gd1 113.11(9) . . ?
C7A C8A C9A 108.0 . . ?
C7A C8A C13A 126.0 . . ?
C9A C8A C13A 126.0 . . ?
C7A C8A Gd1 75.30(10) . . ?
C9A C8A Gd1 78.37(9) . . ?
C13A C8A Gd1 112.79(9) . . ?
C8A C9A C10A 108.0 . . ?
C8A C9A C14A 126.0 . . ?
C10A C9A C14A 126.0 . . ?
C8A C9A Gd1 72.09(9) . . ?
C10A C9A Gd1 77.76(9) . . ?
C14A C9A Gd1 116.23(9) . . ?
C6A C10A C9A 108.0 . . ?
C6A C10A C15A 126.0 . . ?
C9A C10A C15A 126.0 . . ?
C6A C10A Gd1 73.89(9) . . ?
C9A C10A Gd1 73.40(9) . . ?
C15A C10A Gd1 118.63(9) . . ?
C6A C11A H11A 109.5 . . ?
C6A C11A H11B 109.5 . . ?
H11A C11A H11B 109.5 . . ?
C6A C11A H11C 109.5 . . ?
H11A C11A H11C 109.5 . . ?
H11B C11A H11C 109.5 . . ?
C7A C12A H12A 109.5 . . ?
C7A C12A H12B 109.5 . . ?
H12A C12A H12B 109.5 . . ?
C7A C12A H12C 109.5 . . ?
H12A C12A H12C 109.5 . . ?
H12B C12A H12C 109.5 . . ?
C8A C13A H13A 109.5 . . ?
C8A C13A H13B 109.5 . . ?
H13A C13A H13B 109.5 . . ?
C8A C13A H13C 109.5 . . ?
H13A C13A H13C 109.5 . . ?
H13B C13A H13C 109.5 . . ?
C9A C14A H14A 109.5 . . ?
C9A C14A H14B 109.5 . . ?
H14A C14A H14B 109.5 . . ?
C9A C14A H14C 109.5 . . ?
H14A C14A H14C 109.5 . . ?
H14B C14A H14C 109.5 . . ?
C10A C15A H15A 109.5 . . ?
C10A C15A H15B 109.5 . . ?
H15A C15A H15B 109.5 . . ?
C10A C15A H15C 109.5 . . ?
H15A C15A H15C 109.5 . . ?
H15B C15A H15C 109.5 . . ?
C10B C6B C7B 108.0 . . ?
C10B C6B C11B 126.0 . . ?
C7B C6B C11B 126.0 . . ?
C10B C6B Gd1 75.81(9) . . ?
C7B C6B Gd1 74.85(9) . . ?
C11B C6B Gd1 115.52(9) . . ?
C8B C7B C6B 108.0 . . ?
C8B C7B C12B 126.0 . . ?
C6B C7B C12B 126.0 . . ?
C8B C7B Gd1 75.47(10) . . ?
C6B C7B Gd1 75.70(9) . . ?
C12B C7B Gd1 115.05(9) . . ?
C9B C8B C7B 108.0 . . ?
C9B C8B C13B 126.0 . . ?
C7B C8B C13B 126.0 . . ?
C9B C8B Gd1 75.87(9) . . ?
C7B C8B Gd1 75.04(10) . . ?
C13B C8B Gd1 115.29(9) . . ?
C8B C9B C10B 108.0 . . ?
C8B C9B C14B 126.0 . . ?
C10B C9B C14B 126.0 . . ?
C8B C9B Gd1 74.75(9) . . ?
C10B C9B Gd1 75.49(9) . . ?
C14B C9B Gd1 115.91(9) . . ?
C6B C10B C9B 108.0 . . ?
C6B C10B C15B 126.0 . . ?
C9B C10B C15B 126.0 . . ?
C6B C10B Gd1 74.86(10) . . ?
C9B C10B Gd1 75.23(9) . . ?
C15B C10B Gd1 116.04(9) . . ?
C6B C11B H11D 109.5 . . ?
C6B C11B H11E 109.5 . . ?
H11D C11B H11E 109.5 . . ?
C6B C11B H11F 109.5 . . ?
H11D C11B H11F 109.5 . . ?
H11E C11B H11F 109.5 . . ?
C7B C12B H12D 109.5 . . ?
C7B C12B H12E 109.5 . . ?
H12D C12B H12E 109.5 . . ?
C7B C12B H12F 109.5 . . ?
H12D C12B H12F 109.5 . . ?
H12E C12B H12F 109.5 . . ?
C8B C13B H13D 109.5 . . ?
C8B C13B H13E 109.5 . . ?
H13D C13B H13E 109.5 . . ?
C8B C13B H13F 109.5 . . ?
H13D C13B H13F 109.5 . . ?
H13E C13B H13F 109.5 . . ?
C9B C14B H14D 109.5 . . ?
C9B C14B H14E 109.5 . . ?
H14D C14B H14E 109.5 . . ?
C9B C14B H14F 109.5 . . ?
H14D C14B H14F 109.5 . . ?
H14E C14B H14F 109.5 . . ?
C10B C15B H15D 109.5 . . ?
C10B C15B H15E 109.5 . . ?
H15D C15B H15E 109.5 . . ?
C10B C15B H15F 109.5 . . ?
H15D C15B H15F 109.5 . . ?
H15E C15B H15F 109.5 . . ?
C20A C16A C17A 107.6(10) . . ?
C20A C16A C21A 125.4(16) . . ?
C17A C16A C21A 126.6(16) . . ?
C20A C16A Gd1 75.3(10) . . ?
C17A C16A Gd1 73.1(8) . . ?
C21A C16A Gd1 122.7(10) . . ?
C18A C17A C16A 108.3(9) . . ?
C18A C17A C22A 128.4(16) . . ?
C16A C17A C22A 122.9(16) . . ?
C18A C17A Gd1 73.8(7) . . ?
C16A C17A Gd1 76.7(8) . . ?
C22A C17A Gd1 121.5(8) . . ?
C17A C18A C19A 107.8(10) . . ?
C17A C18A C23A 123.7(16) . . ?
C19A C18A C23A 128.5(16) . . ?
C17A C18A Gd1 75.8(7) . . ?
C19A C18A Gd1 75.7(8) . . ?
C23A C18A Gd1 116.6(9) . . ?
C18A C19A C20A 108.3(10) . . ?
C18A C19A C24A 124.1(15) . . ?
C20A C19A C24A 125.4(15) . . ?
C18A C19A Gd1 73.8(7) . . ?
C20A C19A Gd1 77.0(10) . . ?
C24A C19A Gd1 128.4(10) . . ?
C19A C20A C16A 107.9(10) . . ?
C19A C20A C25A 122.9(15) . . ?
C16A C20A C25A 128.2(16) . . ?
C19A C20A Gd1 73.0(9) . . ?
C16A C20A Gd1 74.9(10) . . ?
C25A C20A Gd1 126.4(13) . . ?
C16A C21A H21A 109.5 . . ?
C16A C21A H21B 109.5 . . ?
H21A C21A H21B 109.5 . . ?
C16A C21A H21C 109.5 . . ?
H21A C21A H21C 109.5 . . ?
H21B C21A H21C 109.5 . . ?
C17A C22A H22A 109.5 . . ?
C17A C22A H22B 109.5 . . ?
H22A C22A H22B 109.5 . . ?
C17A C22A H22C 109.5 . . ?
H22A C22A H22C 109.5 . . ?
H22B C22A H22C 109.5 . . ?
C18A C23A H23A 109.5 . . ?
C18A C23A H23B 109.5 . . ?
H23A C23A H23B 109.5 . . ?
C18A C23A H23C 109.5 . . ?
H23A C23A H23C 109.5 . . ?
H23B C23A H23C 109.5 . . ?
C19A C24A H24A 109.5 . . ?
C19A C24A H24B 109.5 . . ?
H24A C24A H24B 109.5 . . ?
C19A C24A H24C 109.5 . . ?
H24A C24A H24C 109.5 . . ?
H24B C24A H24C 109.5 . . ?
C20A C25A H25A 109.5 . . ?
C20A C25A H25B 109.5 . . ?
H25A C25A H25B 109.5 . . ?
C20A C25A H25C 109.5 . . ?
H25A C25A H25C 109.5 . . ?
H25B C25A H25C 109.5 . . ?
C17B C16B C20B 107.6(9) . . ?
C17B C16B C21B 123.8(14) . . ?
C20B C16B C21B 127.9(14) . . ?
C17B C16B Gd1 73.4(7) . . ?
C20B C16B Gd1 75.5(9) . . ?
C21B C16B Gd1 124.6(9) . . ?
C18B C17B C16B 108.1(9) . . ?
C18B C17B C22B 125.9(15) . . ?
C16B C17B C22B 125.8(14) . . ?
C18B C17B Gd1 74.8(7) . . ?
C16B C17B Gd1 76.9(8) . . ?
C22B C17B Gd1 118.3(8) . . ?
C17B C18B C19B 108.5(9) . . ?
C17B C18B C23B 126.5(15) . . ?
C19B C18B C23B 124.4(15) . . ?
C17B C18B Gd1 75.3(7) . . ?
C19B C18B Gd1 76.9(7) . . ?
C23B C18B Gd1 121.4(8) . . ?
C18B C19B C20B 107.6(9) . . ?
C18B C19B C24B 123.3(15) . . ?
C20B C19B C24B 127.6(15) . . ?
C18B C19B Gd1 73.4(7) . . ?
C20B C19B Gd1 75.8(9) . . ?
C24B C19B Gd1 127.3(9) . . ?
C19B C20B C16B 108.1(10) . . ?
C19B C20B C25B 127.0(14) . . ?
C16B C20B C25B 124.1(14) . . ?
C19B C20B Gd1 74.6(8) . . ?
C16B C20B Gd1 74.9(9) . . ?
C25B C20B Gd1 124.7(12) . . ?
C16B C21B H21D 109.5 . . ?
C16B C21B H21E 109.5 . . ?
H21D C21B H21E 109.5 . . ?
C16B C21B H21F 109.5 . . ?
H21D C21B H21F 109.5 . . ?
H21E C21B H21F 109.5 . . ?
C17B C22B H22D 109.5 . . ?
C17B C22B H22E 109.5 . . ?
H22D C22B H22E 109.5 . . ?
C17B C22B H22F 109.5 . . ?
H22D C22B H22F 109.5 . . ?
H22E C22B H22F 109.5 . . ?
C18B C23B H23D 109.5 . . ?
C18B C23B H23E 109.5 . . ?
H23D C23B H23E 109.5 . . ?
C18B C23B H23F 109.5 . . ?
H23D C23B H23F 109.5 . . ?
H23E C23B H23F 109.5 . . ?
C19B C24B H24D 109.5 . . ?
C19B C24B H24E 109.5 . . ?
H24D C24B H24E 109.5 . . ?
C19B C24B H24F 109.5 . . ?
H24D C24B H24F 109.5 . . ?
H24E C24B H24F 109.5 . . ?
C20B C25B H25D 109.5 . . ?
C20B C25B H25E 109.5 . . ?
H25D C25B H25E 109.5 . . ?
C20B C25B H25F 109.5 . . ?
H25D C25B H25F 109.5 . . ?
H25E C25B H25F 109.5 . . ?
C29 C26 O2 104.4(14) . . ?
C29 C26 H26A 110.9 . . ?
O2 C26 H26A 110.9 . . ?
C29 C26 H26B 110.9 . . ?
O2 C26 H26B 110.9 . . ?
H26A C26 H26B 108.9 . . ?
C28 C27 O2 103.4(14) . . ?
C28 C27 H27A 111.1 . . ?
O2 C27 H27A 111.1 . . ?
C28 C27 H27B 111.1 . . ?
O2 C27 H27B 111.1 . . ?
H27A C27 H27B 109.0 . . ?
C27 C28 C29 108.1(15) . . ?
C27 C28 H28A 110.1 . . ?
C29 C28 H28A 110.1 . . ?
C27 C28 H28B 110.1 . . ?
C29 C28 H28B 110.1 . . ?
H28A C28 H28B 108.4 . . ?
C26 C29 C28 113.0(15) . . ?
C26 C29 H29A 109.0 . . ?
C28 C29 H29A 109.0 . . ?
C26 C29 H29B 109.0 . . ?
C28 C29 H29B 109.0 . . ?
H29A C29 H29B 107.8 . . ?
C1 N1 N2 116.0(4) . 3_666 ?
C1 N1 Gd1 163.2(4) . . ?
N2 N1 Gd1 72.0(2) 3_666 . ?
C1 N2 N1 114.4(4) . 3_666 ?
C1 N2 Gd1 163.9(4) . 3_666 ?
N1 N2 Gd1 71.4(2) 3_666 3_666 ?
C5 O1 C2 108.6(5) . . ?
C5 O1 Gd1 124.2(3) . . ?
C2 O1 Gd1 127.2(4) . . ?
C26 O2 C27 110.1(13) . . ?

loop_
_geom_bond_atom_site_label_1
_geom_bond_atom_site_label_2
_geom_bond_distance
_geom_bond_site_symmetry_2
_geom_bond_publ_flag
Gd1 N1 2.354(4) . ?
Gd1 N2 2.363(4) 3_666 ?
Gd1 O1 2.475(4) . ?
Gd1 C18A 2.668(12) . ?
Gd1 C19A 2.693(14) . ?
Gd1 C17A 2.693(12) . ?
Gd1 C18B 2.724(12) . ?
Gd1 C17B 2.731(12) . ?
Gd1 C16A 2.739(15) . ?
Gd1 C20A 2.74(2) . ?
Gd1 C8A 2.746(3) . ?
Gd1 C7A 2.753(3) . ?
C1 N1 1.308(6) . ?
C1 N2 1.316(7) . ?
C1 H1 0.9500 . ?
C2 C3 1.441(11) . ?
C2 O1 1.442(7) . ?
C2 H2A 0.9900 . ?
C2 H2B 0.9900 . ?
C3 C4 1.383(13) . ?
C3 H3A 0.9900 . ?
C3 H3B 0.9900 . ?
C4 C5 1.495(9) . ?
C4 H4A 0.9900 . ?
C4 H4B 0.9900 . ?
C5 O1 1.441(7) . ?
C5 H5A 0.9900 . ?
C5 H5B 0.9900 . ?
C6A C10A 1.4226(16) . ?
C6A C7A 1.4226(16) . ?
C6A C11A 1.5122(17) . ?
C7A C8A 1.4226(16) . ?
C7A C12A 1.5123(17) . ?
C8A C9A 1.4226(16) . ?
C8A C13A 1.5122(17) . ?
C9A C10A 1.4226(16) . ?
C9A C14A 1.5123(17) . ?
C10A C15A 1.5122(17) . ?
C11A H11A 0.9800 . ?
C11A H11B 0.9800 . ?
C11A H11C 0.9800 . ?
C12A H12A 0.9800 . ?
C12A H12B 0.9800 . ?
C12A H12C 0.9800 . ?
C13A H13A 0.9800 . ?
C13A H13B 0.9800 . ?
C13A H13C 0.9800 . ?
C14A H14A 0.9800 . ?
C14A H14B 0.9800 . ?
C14A H14C 0.9800 . ?
C15A H15A 0.9800 . ?
C15A H15B 0.9800 . ?
C15A H15C 0.9800 . ?
C6B C10B 1.4127(16) . ?
C6B C7B 1.4127(16) . ?
C6B C11B 1.5017(17) . ?
C7B C8B 1.4127(16) . ?
C7B C12B 1.5017(17) . ?
C8B C9B 1.4127(16) . ?
C8B C13B 1.5017(17) . ?
C9B C10B 1.4127(16) . ?
C9B C14B 1.5017(17) . ?
C10B C15B 1.5017(17) . ?
C11B H11D 0.9800 . ?
C11B H11E 0.9800 . ?
C11B H11F 0.9800 . ?
C12B H12D 0.9800 . ?
C12B H12E 0.9800 . ?
C12B H12F 0.9800 . ?
C13B H13D 0.9800 . ?
C13B H13E 0.9800 . ?
C13B H13F 0.9800 . ?
C14B H14D 0.9800 . ?
C14B H14E 0.9800 . ?
C14B H14F 0.9800 . ?
C15B H15D 0.9800 . ?
C15B H15E 0.9800 . ?
C15B H15F 0.9800 . ?
C16A C20A 1.411(12) . ?
C16A C17A 1.417(12) . ?
C16A C21A 1.503(12) . ?
C17A C18A 1.407(12) . ?
C17A C22A 1.500(12) . ?
C18A C19A 1.411(12) . ?
C18A C23A 1.501(12) . ?
C19A C20A 1.411(12) . ?
C19A C24A 1.498(12) . ?
C20A C25A 1.499(12) . ?
C21A H21A 0.9800 . ?
C21A H21B 0.9800 . ?
C21A H21C 0.9800 . ?
C22A H22A 0.9800 . ?
C22A H22B 0.9800 . ?
C22A H22C 0.9800 . ?
C23A H23A 0.9800 . ?
C23A H23B 0.9800 . ?
C23A H23C 0.9800 . ?
C24A H24A 0.9800 . ?
C24A H24B 0.9800 . ?
C24A H24C 0.9800 . ?
C25A H25A 0.9800 . ?
C25A H25B 0.9800 . ?
C25A H25C 0.9800 . ?
C16B C17B 1.414(11) . ?
C16B C20B 1.418(12) . ?
C16B C21B 1.505(12) . ?
C17B C18B 1.406(11) . ?
C17B C22B 1.500(12) . ?
C18B C19B 1.411(12) . ?
C18B C23B 1.491(12) . ?
C19B C20B 1.415(12) . ?
C19B C24B 1.499(12) . ?
C20B C25B 1.497(12) . ?
C21B H21D 0.9800 . ?
C21B H21E 0.9800 . ?
C21B H21F 0.9800 . ?
C22B H22D 0.9800 . ?
C22B H22E 0.9800 . ?
C22B H22F 0.9800 . ?
C23B H23D 0.9800 . ?
C23B H23E 0.9800 . ?
C23B H23F 0.9800 . ?
C24B H24D 0.9800 . ?
C24B H24E 0.9800 . ?
C24B H24F 0.9800 . ?
C25B H25D 0.9800 . ?
C25B H25E 0.9800 . ?
C25B H25F 0.9800 . ?
C26 C29 1.375(18) . ?
C26 O2 1.452(18) . ?
C26 H26A 0.9900 . ?
C26 H26B 0.9900 . ?
C27 C28 1.43(2) . ?
C27 O2 1.51(2) . ?
C27 H27A 0.9900 . ?
C27 H27B 0.9900 . ?
C28 C29 1.438(19) . ?
C28 H28A 0.9900 . ?
C28 H28B 0.9900 . ?
C29 H29A 0.9900 . ?
C29 H29B 0.9900 . ?
N1 N2 1.482(6) 3_666 ?
